data_7220684
loop_
_publ_author_name
'Bhaumik, Prasanta Kumar'
'Bauz\'a, Antonio'
'Drew, Michael G. B.'
'Frontera, Antonio'
'Chattopadhyay, Shouvik'

_publ_section_title
;
 Syntheses, crystal structures and density functional theory
 investigations of copper(ii) complexes bearing tridentate Schiff base
 ligands derived from 8-aminoquinoline
;
_journal_issue 30
_journal_name_full CrystEngComm
_journal_page_first 5664
_journal_paper_doi 10.1039/C5CE00809C
_journal_volume 17
_journal_year 2015
_chemical_formula_moiety 'C16 H10 Cl Cu N5 O'
_chemical_formula_sum 'C16 H10 Cl Cu N5 O'
_chemical_formula_weight 387.29
_chemical_name_systematic
;
 ?
;
_space_group_IT_number 2
_symmetry_cell_setting triclinic
_symmetry_space_group_name_Hall '-P 1'
_symmetry_space_group_name_H-M 'P -1'
_atom_sites_solution_hydrogens geom
_atom_sites_solution_primary direct
_atom_sites_solution_secondary difmap
_audit_creation_method SHELXL-97
_audit_update_record
;
2015-03-12 deposited with the CCDC.
2015-06-04 downloaded from the CCDC.
;
_cell_angle_alpha 97.9650(10)
_cell_angle_beta 108.6330(10)
_cell_angle_gamma 111.1070(10)
_cell_formula_units_Z 2
_cell_length_a 7.8516(2)
_cell_length_b 9.3769(2)
_cell_length_c 11.8132(3)
_cell_measurement_temperature 296(2)
_cell_measurement_theta_max 25.710
_cell_volume 736.53(3)
_computing_structure_refinement 'SHELXL-97 (Sheldrick, 1997)'
_diffrn_ambient_temperature 296(2)
_diffrn_measured_fraction_theta_full 0.996
_diffrn_measured_fraction_theta_max 0.996
_diffrn_radiation_monochromator graphite
_diffrn_radiation_source 'fine-focus sealed tube'
_diffrn_radiation_type MoK\a
_diffrn_radiation_wavelength 0.71073
_diffrn_reflns_av_R_equivalents 0.0209
_diffrn_reflns_av_sigmaI/netI 0.0178
_diffrn_reflns_limit_h_max 9
_diffrn_reflns_limit_h_min -9
_diffrn_reflns_limit_k_max 11
_diffrn_reflns_limit_k_min -11
_diffrn_reflns_limit_l_max 14
_diffrn_reflns_limit_l_min -12
_diffrn_reflns_number 11132
_diffrn_reflns_theta_full 25.71
_diffrn_reflns_theta_max 25.71
_diffrn_reflns_theta_min 1.90
_exptl_absorpt_coefficient_mu 1.678
_exptl_absorpt_correction_T_max 0.920
_exptl_absorpt_correction_T_min 0.904
_exptl_absorpt_correction_type empirical
_exptl_absorpt_process_details SADABS
_exptl_crystal_density_diffrn 1.746
_exptl_crystal_density_method 'not measured'
_exptl_crystal_description needle
_exptl_crystal_F_000 390
_exptl_crystal_size_max 0.22
_exptl_crystal_size_mid 0.05
_exptl_crystal_size_min 0.05
_refine_diff_density_max 0.262
_refine_diff_density_min -0.505
_refine_diff_density_rms 0.099
_refine_ls_extinction_method none
_refine_ls_goodness_of_fit_ref 1.077
_refine_ls_hydrogen_treatment mixed
_refine_ls_matrix_type full
_refine_ls_number_parameters 217
_refine_ls_number_reflns 2798
_refine_ls_number_restraints 0
_refine_ls_restrained_S_all 1.077
_refine_ls_R_factor_all 0.0261
_refine_ls_R_factor_gt 0.0240
_refine_ls_shift/su_max 0.000
_refine_ls_shift/su_mean 0.000
_refine_ls_structure_factor_coef Fsqd
_refine_ls_weighting_details 'calc w=1/[\s^2^(Fo^2^)+(0.0340P)^2^+0.3089P] where P=(Fo^2^+2Fc^2^)/3'
_refine_ls_weighting_scheme calc
_refine_ls_wR_factor_gt 0.0649
_refine_ls_wR_factor_ref 0.0662
_reflns_number_gt 2614
_reflns_number_total 2810
_reflns_threshold_expression >2sigma(I)
_cod_data_source_file c5ce00809c2.cif
_cod_data_source_block 2
_cod_depositor_comments 'Adding full bibliography for 7220683--7220685.cif.'
_cod_original_sg_symbol_H-M P-1
_cod_database_code 7220684

loop_
_symmetry_equiv_pos_as_xyz
'x, y, z'
'-x, -y, -z'

loop_
_atom_site_label
_atom_site_type_symbol
_atom_site_fract_x
_atom_site_fract_y
_atom_site_fract_z
_atom_site_U_iso_or_equiv
_atom_site_adp_type
_atom_site_occupancy
_atom_site_symmetry_multiplicity
_atom_site_calc_flag
_atom_site_refinement_flags
Cu1 Cu 0.31399(3) 0.47543(2) 0.28882(2) 0.03186(9) Uani 1 1 d .
Cl15 Cl 0.14498(9) 0.58461(7) 0.85528(5) 0.05264(15) Uani 1 1 d .
O11 O 0.3319(2) 0.63343(15) 0.41571(12) 0.0382(3) Uani 1 1 d .
N19 N 0.2324(2) 0.30547(18) 0.36668(14) 0.0294(3) Uani 1 1 d .
N28 N 0.2794(2) 0.29758(19) 0.15740(14) 0.0339(3) Uani 1 1 d .
N1 N 0.4247(3) 0.6340(2) 0.20946(17) 0.0474(4) Uani 1 1 d .
N2 N 0.5542(3) 0.7627(2) 0.27152(17) 0.0423(4) Uani 1 1 d .
N3 N 0.6817(3) 0.8875(2) 0.3266(2) 0.0600(5) Uani 1 1 d .
C18 C 0.2039(3) 0.3227(2) 0.46905(17) 0.0321(4) Uani 1 1 d .
H10 H 0.1638 0.2328 0.4964 0.039 Uiso 1 1 calc R
C17 C 0.2292(3) 0.4684(2) 0.54284(17) 0.0301(4) Uani 1 1 d .
C12 C 0.2885(3) 0.6152(2) 0.51213(17) 0.0312(4) Uani 1 1 d .
C13 C 0.3012(3) 0.7491(2) 0.59180(18) 0.0363(4) Uani 1 1 d .
H13 H 0.3400 0.8463 0.5738 0.044 Uiso 1 1 calc R
C14 C 0.2579(3) 0.7399(2) 0.69485(18) 0.0378(4) Uani 1 1 d .
H14 H 0.2665 0.8298 0.7453 0.045 Uiso 1 1 calc R
C15 C 0.2009(3) 0.5954(2) 0.72380(17) 0.0359(4) Uani 1 1 d .
C16 C 0.1865(3) 0.4626(2) 0.65030(17) 0.0351(4) Uani 1 1 d .
H16 H 0.1481 0.3671 0.6709 0.042 Uiso 1 1 calc R
C20 C 0.2138(3) 0.1576(2) 0.30246(17) 0.0306(4) Uani 1 1 d .
C29 C 0.2404(3) 0.1580(2) 0.18916(17) 0.0308(4) Uani 1 1 d .
C27 C 0.3080(3) 0.3035(3) 0.05320(19) 0.0452(5) Uani 1 1 d .
H27 H 0.3347 0.3981 0.0311 0.054 Uiso 1 1 calc R
C26 C 0.2993(4) 0.1720(3) -0.0247(2) 0.0532(6) Uani 1 1 d .
H26 H 0.3171 0.1795 -0.0982 0.064 Uiso 1 1 calc R
C25 C 0.2651(3) 0.0346(3) 0.0064(2) 0.0470(5) Uani 1 1 d .
H25 H 0.2617 -0.0521 -0.0448 0.056 Uiso 1 1 calc R
C24 C 0.2345(3) 0.0223(2) 0.11699(18) 0.0377(4) Uani 1 1 d .
C23 C 0.2054(3) -0.1132(3) 0.1605(2) 0.0449(5) Uani 1 1 d .
H23 H 0.2007 -0.2042 0.1141 0.054 Uiso 1 1 calc R
C22 C 0.1841(4) -0.1111(2) 0.2710(2) 0.0473(5) Uani 1 1 d .
H22 H 0.1673 -0.2007 0.2997 0.057 Uiso 1 1 calc R
C21 C 0.1869(3) 0.0234(2) 0.3421(2) 0.0413(5) Uani 1 1 d .
H21 H 0.1705 0.0216 0.4166 0.050 Uiso 1 1 calc R

loop_
_atom_site_aniso_label
_atom_site_aniso_U_11
_atom_site_aniso_U_22
_atom_site_aniso_U_33
_atom_site_aniso_U_23
_atom_site_aniso_U_13
_atom_site_aniso_U_12
Cu1 0.04279(15) 0.03037(14) 0.03046(14) 0.01138(10) 0.02029(11) 0.01840(11)
Cl15 0.0719(4) 0.0582(3) 0.0375(3) 0.0094(2) 0.0334(3) 0.0299(3)
O11 0.0542(8) 0.0321(7) 0.0369(7) 0.0118(6) 0.0267(6) 0.0195(6)
N19 0.0353(8) 0.0298(8) 0.0282(8) 0.0083(6) 0.0156(6) 0.0167(6)
N28 0.0385(8) 0.0381(9) 0.0295(8) 0.0103(7) 0.0168(7) 0.0183(7)
N1 0.0742(13) 0.0379(10) 0.0404(10) 0.0172(8) 0.0335(10) 0.0236(10)
N2 0.0662(12) 0.0426(11) 0.0422(10) 0.0232(9) 0.0370(9) 0.0318(10)
N3 0.0796(15) 0.0415(11) 0.0600(13) 0.0168(10) 0.0358(12) 0.0195(11)
C18 0.0393(10) 0.0322(9) 0.0326(9) 0.0129(8) 0.0190(8) 0.0184(8)
C17 0.0328(9) 0.0330(9) 0.0287(9) 0.0076(7) 0.0151(7) 0.0165(8)
C12 0.0312(9) 0.0329(9) 0.0310(9) 0.0077(7) 0.0135(7) 0.0150(8)
C13 0.0397(10) 0.0303(10) 0.0374(10) 0.0054(8) 0.0161(8) 0.0145(8)
C14 0.0385(10) 0.0374(10) 0.0343(10) -0.0001(8) 0.0136(8) 0.0176(8)
C15 0.0376(10) 0.0455(11) 0.0260(9) 0.0051(8) 0.0150(8) 0.0195(9)
C16 0.0411(10) 0.0380(10) 0.0324(10) 0.0113(8) 0.0187(8) 0.0197(9)
C20 0.0331(9) 0.0297(9) 0.0308(9) 0.0064(7) 0.0143(7) 0.0148(7)
C29 0.0306(9) 0.0340(9) 0.0278(9) 0.0051(7) 0.0114(7) 0.0154(8)
C27 0.0583(13) 0.0493(12) 0.0342(11) 0.0138(9) 0.0255(10) 0.0231(10)
C26 0.0679(15) 0.0634(15) 0.0342(11) 0.0102(10) 0.0311(11) 0.0265(12)
C25 0.0547(13) 0.0505(13) 0.0364(11) 0.0003(9) 0.0217(10) 0.0248(11)
C24 0.0380(10) 0.0400(11) 0.0327(10) 0.0013(8) 0.0128(8) 0.0187(9)
C23 0.0545(12) 0.0368(11) 0.0454(12) 0.0030(9) 0.0200(10) 0.0252(10)
C22 0.0659(14) 0.0313(10) 0.0507(13) 0.0119(9) 0.0263(11) 0.0245(10)
C21 0.0574(12) 0.0360(10) 0.0400(11) 0.0125(9) 0.0269(10) 0.0231(9)

loop_
_atom_type_symbol
_atom_type_description
_atom_type_scat_dispersion_real
_atom_type_scat_dispersion_imag
_atom_type_scat_source
C C 0.0033 0.0016 'International Tables Vol C Tables 4.2.6.8 and 6.1.1.4'
H H 0.0000 0.0000 'International Tables Vol C Tables 4.2.6.8 and 6.1.1.4'
N N 0.0061 0.0033 'International Tables Vol C Tables 4.2.6.8 and 6.1.1.4'
O O 0.0106 0.0060 'International Tables Vol C Tables 4.2.6.8 and 6.1.1.4'
Cl Cl 0.1484 0.1585 'International Tables Vol C Tables 4.2.6.8 and 6.1.1.4'
Cu Cu 0.3201 1.2651 'International Tables Vol C Tables 4.2.6.8 and 6.1.1.4'

loop_
_geom_angle_atom_site_label_1
_geom_angle_atom_site_label_2
_geom_angle_atom_site_label_3
_geom_angle
O11 Cu1 N1 91.70(7)
O11 Cu1 N19 93.75(6)
N1 Cu1 N19 171.55(7)
O11 Cu1 N28 175.84(6)
N1 Cu1 N28 92.07(7)
N19 Cu1 N28 82.71(6)
C12 O11 Cu1 127.82(12)
C18 N19 C20 121.47(16)
C18 N19 Cu1 125.20(13)
C20 N19 Cu1 113.28(12)
C27 N28 C29 118.51(17)
C27 N28 Cu1 128.24(14)
C29 N28 Cu1 112.90(12)
N2 N1 Cu1 120.28(14)
N3 N2 N1 176.7(2)
N19 C18 C17 125.25(17)
N19 C18 H10 117.4
C17 C18 H10 117.4
C16 C17 C18 116.95(17)
C16 C17 C12 119.35(17)
C18 C17 C12 123.67(17)
O11 C12 C13 118.29(17)
O11 C12 C17 124.22(16)
C13 C12 C17 117.49(17)
C14 C13 C12 121.91(18)
C14 C13 H13 119.0
C12 C13 H13 119.0
C13 C14 C15 119.84(18)
C13 C14 H14 120.1
C15 C14 H14 120.1
C16 C15 C14 120.72(18)
C16 C15 Cl15 119.78(16)
C14 C15 Cl15 119.50(15)
C15 C16 C17 120.69(18)
C15 C16 H16 119.7
C17 C16 H16 119.7
C21 C20 N19 127.22(17)
C21 C20 C29 118.75(17)
N19 C20 C29 113.88(16)
N28 C29 C24 122.43(17)
N28 C29 C20 116.70(16)
C24 C29 C20 120.83(17)
N28 C27 C26 122.2(2)
N28 C27 H27 118.9
C26 C27 H27 118.9
C25 C26 C27 120.1(2)
C25 C26 H26 119.9
C27 C26 H26 119.9
C26 C25 C24 119.9(2)
C26 C25 H25 120.0
C24 C25 H25 120.0
C23 C24 C29 118.69(19)
C23 C24 C25 124.49(19)
C29 C24 C25 116.79(19)
C22 C23 C24 119.96(19)
C22 C23 H23 120.0
C24 C23 H23 120.0
C23 C22 C21 121.4(2)
C23 C22 H22 119.3
C21 C22 H22 119.3
C20 C21 C22 120.39(19)
C20 C21 H21 119.8
C22 C21 H21 119.8

loop_
_geom_bond_atom_site_label_1
_geom_bond_atom_site_label_2
_geom_bond_distance
Cu1 O11 1.8873(13)
Cu1 N1 1.9550(17)
Cu1 N19 1.9606(15)
Cu1 N28 1.9880(16)
Cl15 C15 1.7501(19)
O11 C12 1.305(2)
N19 C18 1.297(2)
N19 C20 1.418(2)
N28 C27 1.325(3)
N28 C29 1.367(2)
N1 N2 1.193(3)
N2 N3 1.150(3)
C18 C17 1.424(3)
C18 H10 0.9300
C17 C16 1.416(3)
C17 C12 1.424(3)
C12 C13 1.413(3)
C13 C14 1.370(3)
C13 H13 0.9300
C14 C15 1.393(3)
C14 H14 0.9300
C15 C16 1.362(3)
C16 H16 0.9300
C20 C21 1.372(3)
C20 C29 1.420(3)
C29 C24 1.407(3)
C27 C26 1.399(3)
C27 H27 0.9300
C26 C25 1.346(3)
C26 H26 0.9300
C25 C24 1.415(3)
C25 H25 0.9300
C24 C23 1.407(3)
C23 C22 1.367(3)
C23 H23 0.9300
C22 C21 1.404(3)
C22 H22 0.9300
C21 H21 0.9300
